data_8101146
loop_
_publ_author_name
'Ijjaali, Ismail'
'Ibers, James A.'

_publ_section_title
;
Crystal structure of digadolinium orthosilicate telluride, Gd~2~(SiO~4~)Te
;
_journal_issue 4
_journal_name_full 'Zeitschrift f\"ur Kristallographie - New Crystal Structures'
_journal_page_first 487
_journal_page_last 488
_journal_volume 216
_journal_year 2001
_chemical_formula_structural 'Gd2 (SiO4)Te'
_chemical_formula_sum 'Gd2 O4 Si Te'
_chemical_formula_weight 534.19
_space_group_IT_number 57
_symmetry_cell_setting orthorhombic
_symmetry_space_group_name_Hall '-P 2c 2b'
_symmetry_space_group_name_H-M 'P b c m'
_cell_angle_alpha 90.00
_cell_angle_beta 90.00
_cell_angle_gamma 90.00
_cell_formula_units_Z 4
_cell_length_a 6.1696(4)
_cell_length_b 7.0575(5)
_cell_length_c 11.0579(7)
_cell_measurement_temperature 153(2)
_cell_volume 481.48(6)
_diffrn_ambient_temperature 153(2)
_exptl_crystal_density_diffrn 7.369
_cod_original_formula_sum 'Te Gd2 O4 Si'
_cod_database_code 8101146

loop_
_symmetry_equiv_pos_as_xyz
'x, y, z'
'-x, -y, z+1/2'
'-x, y+1/2, -z+1/2'
'x, -y+1/2, -z'
'-x, -y, -z'
'x, y, -z-1/2'
'x, -y-1/2, z-1/2'
'-x, y-1/2, z'

loop_
_atom_site_label
_atom_site_type_symbol
_atom_site_fract_x
_atom_site_fract_y
_atom_site_fract_z
_atom_site_U_iso_or_equiv
_atom_site_adp_type
_atom_site_occupancy
_atom_site_symmetry_multiplicity
_atom_site_Wyckoff_symbol
_atom_site_calc_flag
_atom_site_refinement_flags
_atom_site_disorder_assembly
_atom_site_disorder_group
Gd1 Gd 0.11257(6) 0.03403(6) 0.2500 0.00548(18) Uani 1 4 d d S . .
Gd2 Gd 0.61064(6) 0.2500 0.0000 0.00634(18) Uani 1 4 c d S . .
Te1 Te 0.40497(9) 0.41085(9) 0.2500 0.00814(19) Uani 1 4 d d S . .
Si1 Si 0.1129(4) 0.2500 0.0000 0.0049(5) Uani 1 4 c d S . .
O1 O 0.0519(7) 0.7665(6) 0.1173(4) 0.0068(8) Uani 1 8 e d . . .
O2 O 0.2718(7) 0.0736(6) 0.0342(4) 0.0070(8) Uani 1 8 e d . . .

loop_
_atom_site_aniso_label
_atom_site_aniso_U_11
_atom_site_aniso_U_22
_atom_site_aniso_U_33
_atom_site_aniso_U_23
_atom_site_aniso_U_13
_atom_site_aniso_U_12
Gd1 0.0069(3) 0.0050(3) 0.0045(3) 0.000 0.000 0.00025(13)
Gd2 0.0046(3) 0.0064(3) 0.0081(3) -0.00184(14) 0.000 0.000
Te1 0.0078(3) 0.0096(3) 0.0070(3) 0.000 0.000 -0.00113(18)
Si1 0.0044(11) 0.0050(11) 0.0054(11) 0.0007(8) 0.000 0.000
O1 0.0082(19) 0.0091(19) 0.0030(18) -0.0012(14) 0.0004(16) -0.0006(16)
O2 0.0080(19) 0.0070(17) 0.0060(18) 0.0021(16) 0.0002(15) -0.0010(15)

loop_
_geom_bond_atom_site_label_1
_geom_bond_atom_site_label_2
_geom_bond_distance
_geom_bond_site_symmetry_2
_geom_bond_publ_flag
Gd1 O1 2.420(4) 1_545 ?
Gd1 O1 2.420(4) 6_546 ?
Gd1 O1 2.423(4) 3_545 ?
Gd1 O1 2.423(4) 8 ?
Gd1 O2 2.596(4) 6_556 ?
Gd1 O2 2.596(4) . ?
Gd1 Te1 3.1009(7) 3_645 ?
Gd1 Si1 3.1568(3) 6_556 ?
Gd1 Si1 3.1568(3) . ?
Gd1 Te1 3.2136(7) . ?
Gd1 Te1 3.3093(7) 3_545 ?
Gd1 Gd1 3.7923(4) 3_545 ?
Gd2 O2 2.426(4) 8_665 ?
Gd2 O2 2.426(4) 5_655 ?
Gd2 O1 2.456(4) 8_655 ?
Gd2 O1 2.456(4) 5_665 ?
Gd2 O2 2.462(4) . ?
Gd2 O2 2.462(4) 4 ?
Gd2 Si1 3.071(2) . ?
Gd2 Si1 3.099(2) 1_655 ?
Gd2 Te1 3.2467(4) 7_565 ?
Gd2 Te1 3.2467(4) . ?
Gd2 Te1 3.6579(4) 5_665 ?
Gd2 Te1 3.6579(4) 3_645 ?
Te1 Gd1 3.1009(7) 3_655 ?
Te1 Gd2 3.2467(4) 6_556 ?
Te1 Gd1 3.3093(7) 3 ?
Te1 Gd2 3.6579(4) 2_665 ?
Te1 Gd2 3.6579(4) 5_665 ?
Si1 O2 1.629(5) 4 ?
Si1 O2 1.629(5) . ?
Si1 O1 1.653(4) 5_565 ?
Si1 O1 1.653(4) 8 ?
Si1 Gd2 3.099(2) 1_455 ?
Si1 Gd1 3.1568(3) 7_565 ?
O1 Si1 1.653(4) 5_565 ?
O1 Gd1 2.420(4) 1_565 ?
O1 Gd1 2.423(4) 3 ?
O1 Gd2 2.456(4) 5_665 ?
O2 Gd2 2.426(4) 5_655 ?
